data_1514436
loop_
_publ_author_name
'Baillie, Sharon E.'
'Blair, Victoria L.'
'Bradley, Tyne D.'
'Clegg, William'
'Cowan, Jemma'
'Harrington, Ross W.'
'Hern\'an-G\'omez, Alberto'
'Kennedy, Alan R.'
'Livingstone, Zoe'
'Hevia, Eva'

_publ_section_title
;
 Isomeric and chemical consequences of the direct magnesiation of
 1,3-benzoazoles using \b-diketiminate-stabilized magnesium bases
;
_journal_issue 4
_journal_name_full 'Chemical Science'
_journal_page_first 1895
_journal_paper_doi 10.1039/c3sc22326d
_journal_volume 4
_journal_year 2013
_chemical_formula_sum 'C37 H58 Mg N2 O'
_chemical_formula_weight 571.16
_chemical_name_systematic
;
?
;
_space_group_IT_number 2
_symmetry_cell_setting triclinic
_symmetry_space_group_name_Hall '-P 1'
_symmetry_space_group_name_H-M 'P -1'
_atom_sites_solution_hydrogens geom
_atom_sites_solution_primary direct
_atom_sites_solution_secondary difmap
_audit_creation_method SHELXL-97
_cell_angle_alpha 85.527(3)
_cell_angle_beta 77.912(3)
_cell_angle_gamma 87.404(3)
_cell_formula_units_Z 2
_cell_length_a 9.1792(4)
_cell_length_b 12.1190(4)
_cell_length_c 15.8077(6)
_cell_measurement_reflns_used 6793
_cell_measurement_temperature 123(2)
_cell_measurement_theta_max 30.2932
_cell_measurement_theta_min 2.7822
_cell_volume 1713.51(12)
_computing_structure_refinement 'SHELXL-97 (Sheldrick, 2008)'
_diffrn_ambient_temperature 123(2)
_diffrn_measured_fraction_theta_full 0.999
_diffrn_measured_fraction_theta_max 0.965
_diffrn_measurement_device_type 'Oxford Diffraction Gemini S'
_diffrn_measurement_method 'omega scans'
_diffrn_radiation_monochromator graphite
_diffrn_radiation_source 'fine-focus sealed tube'
_diffrn_radiation_type MoK\a
_diffrn_radiation_wavelength 0.71073
_diffrn_reflns_av_R_equivalents 0.0499
_diffrn_reflns_av_sigmaI/netI 0.0915
_diffrn_reflns_limit_h_max 12
_diffrn_reflns_limit_h_min -12
_diffrn_reflns_limit_k_max 16
_diffrn_reflns_limit_k_min -16
_diffrn_reflns_limit_l_max 21
_diffrn_reflns_limit_l_min -21
_diffrn_reflns_number 20725
_diffrn_reflns_theta_full 27.00
_diffrn_reflns_theta_max 29.00
_diffrn_reflns_theta_min 2.79
_exptl_absorpt_coefficient_mu 0.082
_exptl_absorpt_correction_T_max 1.00000
_exptl_absorpt_correction_T_min 0.85976
_exptl_absorpt_correction_type multi-scan
_exptl_absorpt_process_details
;
CrysAlisPro, Oxford Diffraction Ltd.,
Version 1.171.33.55 (release 05-01-2010 CrysAlis171 .NET)
(compiled Jan 5 2010,16:28:46)
Empirical absorption correction using spherical harmonics,
implemented in SCALE3 ABSPACK scaling algorithm.
;
_exptl_crystal_colour colourless
_exptl_crystal_density_diffrn 1.107
_exptl_crystal_density_method 'not measured'
_exptl_crystal_description 'fragment from plate'
_exptl_crystal_F_000 628
_exptl_crystal_size_max 0.2
_exptl_crystal_size_mid 0.14
_exptl_crystal_size_min 0.1
_refine_diff_density_max 0.315
_refine_diff_density_min -0.249
_refine_diff_density_rms 0.048
_refine_ls_extinction_method none
_refine_ls_goodness_of_fit_ref 0.900
_refine_ls_hydrogen_treatment constr
_refine_ls_matrix_type full
_refine_ls_number_parameters 381
_refine_ls_number_reflns 8803
_refine_ls_number_restraints 0
_refine_ls_restrained_S_all 0.900
_refine_ls_R_factor_all 0.0998
_refine_ls_R_factor_gt 0.0513
_refine_ls_shift/su_max 0.001
_refine_ls_shift/su_mean 0.000
_refine_ls_structure_factor_coef Fsqd
_refine_ls_weighting_details 'calc w=1/[\s^2^(Fo^2^)+(0.0586P)^2^+0.0000P] where P=(Fo^2^+2Fc^2^)/3'
_refine_ls_weighting_scheme calc
_refine_ls_wR_factor_gt 0.1110
_refine_ls_wR_factor_ref 0.1217
_reflns_number_gt 5110
_reflns_number_total 8803
_reflns_threshold_expression I>2\s(I)
_cod_data_source_file c3sc22326d.txt
_cod_data_source_block vb5
_cod_original_cell_volume 1713.51(11)
_cod_original_sg_symbol_H-M P-1
_cod_database_code 1514436

loop_
_symmetry_equiv_pos_as_xyz
'x, y, z'
'-x, -y, -z'

loop_
_atom_site_label
_atom_site_type_symbol
_atom_site_fract_x
_atom_site_fract_y
_atom_site_fract_z
_atom_site_U_iso_or_equiv
_atom_site_adp_type
_atom_site_occupancy
_atom_site_symmetry_multiplicity
_atom_site_calc_flag
_atom_site_refinement_flags
Mg1 Mg 0.97385(6) 0.72505(4) 0.21542(3) 0.02006(14) Uani 1 1 d .
O1 O 1.18457(12) 0.76197(10) 0.14787(7) 0.0266(3) Uani 1 1 d .
N1 N 1.00116(14) 0.56414(11) 0.26441(8) 0.0200(3) Uani 1 1 d .
N2 N 0.97339(14) 0.78941(10) 0.33227(8) 0.0198(3) Uani 1 1 d .
C1 C 0.95529(18) 0.47127(13) 0.22552(10) 0.0211(4) Uani 1 1 d .
C2 C 1.05395(19) 0.41579(13) 0.16072(10) 0.0243(4) Uani 1 1 d .
C3 C 1.0032(2) 0.32536(14) 0.12709(11) 0.0296(4) Uani 1 1 d .
H3 H 1.0693 0.2871 0.0837 0.036 Uiso 1 1 calc R
C4 C 0.8597(2) 0.29022(14) 0.15530(11) 0.0296(4) Uani 1 1 d .
H4 H 0.8287 0.2263 0.1335 0.036 Uiso 1 1 calc R
C5 C 0.7609(2) 0.34832(14) 0.21545(11) 0.0278(4) Uani 1 1 d .
H5 H 0.6609 0.3252 0.2331 0.033 Uiso 1 1 calc R
C6 C 0.80465(18) 0.43975(13) 0.25059(10) 0.0231(4) Uani 1 1 d .
C7 C 0.69439(18) 0.50395(14) 0.31564(12) 0.0289(4) Uani 1 1 d .
H7 H 0.7249 0.5829 0.3074 0.035 Uiso 1 1 calc R
C8 C 1.21058(19) 0.45461(15) 0.12316(11) 0.0329(4) Uani 1 1 d .
H8 H 1.2302 0.5171 0.1566 0.039 Uiso 1 1 calc R
C9 C 0.90158(17) 0.89582(13) 0.35000(10) 0.0208(3) Uani 1 1 d .
C10 C 0.74616(18) 0.89947(13) 0.38424(10) 0.0226(4) Uani 1 1 d .
C11 C 0.67442(19) 1.00218(14) 0.39500(11) 0.0288(4) Uani 1 1 d .
H11 H 0.5705 1.0057 0.4189 0.035 Uiso 1 1 calc R
C12 C 0.74976(19) 1.09916(14) 0.37196(11) 0.0284(4) Uani 1 1 d .
H12 H 0.6980 1.1686 0.3792 0.034 Uiso 1 1 calc R
C13 C 0.90147(19) 1.09476(14) 0.33814(10) 0.0258(4) Uani 1 1 d .
H13 H 0.9532 1.1618 0.3222 0.031 Uiso 1 1 calc R
C14 C 0.97981(18) 0.99446(13) 0.32701(10) 0.0215(4) Uani 1 1 d .
C15 C 0.66097(18) 0.79317(14) 0.41132(12) 0.0293(4) Uani 1 1 d .
H15 H 0.7167 0.7332 0.3768 0.035 Uiso 1 1 calc R
C16 C 1.14699(18) 0.99521(14) 0.28887(11) 0.0260(4) Uani 1 1 d .
H16 H 1.1861 0.9169 0.2903 0.031 Uiso 1 1 calc R
C17 C 1.04584(17) 0.73686(13) 0.38882(10) 0.0205(3) Uani 1 1 d .
C18 C 1.09777(17) 0.62567(13) 0.38347(10) 0.0210(3) Uani 1 1 d .
H18 H 1.1636 0.6024 0.4208 0.025 Uiso 1 1 calc R
C19 C 1.06757(17) 0.54410(13) 0.33169(10) 0.0209(3) Uani 1 1 d .
C20 C 1.07377(18) 0.79457(14) 0.46499(10) 0.0248(4) Uani 1 1 d .
H20A H 0.9815 0.8319 0.4933 0.037 Uiso 1 1 calc R
H20B H 1.1510 0.8494 0.4446 0.037 Uiso 1 1 calc R
H20C H 1.1070 0.7399 0.5065 0.037 Uiso 1 1 calc R
C21 C 1.11280(19) 0.42665(14) 0.35795(11) 0.0282(4) Uani 1 1 d .
H21A H 1.0352 0.3762 0.3527 0.042 Uiso 1 1 calc R
H21B H 1.1254 0.4223 0.4182 0.042 Uiso 1 1 calc R
H21C H 1.2070 0.4055 0.3200 0.042 Uiso 1 1 calc R
C22 C 1.32499(18) 0.74141(16) 0.17605(11) 0.0300(4) Uani 1 1 d .
H22A H 1.3191 0.6761 0.2182 0.036 Uiso 1 1 calc R
H22B H 1.3517 0.8064 0.2032 0.036 Uiso 1 1 calc R
C23 C 1.43693(19) 0.72066(16) 0.09414(11) 0.0341(4) Uani 1 1 d .
H23A H 1.4346 0.6433 0.0785 0.041 Uiso 1 1 calc R
H23B H 1.5392 0.7367 0.0997 0.041 Uiso 1 1 calc R
C24 C 1.3831(2) 0.80223(18) 0.02808(12) 0.0412(5) Uani 1 1 d .
H24A H 1.4213 0.8770 0.0296 0.049 Uiso 1 1 calc R
H24B H 1.4153 0.7774 -0.0313 0.049 Uiso 1 1 calc R
C25 C 1.21523(19) 0.80192(16) 0.05681(10) 0.0308(4) Uani 1 1 d .
H25A H 1.1720 0.8775 0.0496 0.037 Uiso 1 1 calc R
H25B H 1.1720 0.7525 0.0221 0.037 Uiso 1 1 calc R
C26 C 0.8140(2) 0.76058(15) 0.13646(12) 0.0320(4) Uani 1 1 d .
H26A H 0.8171 0.6965 0.1008 0.038 Uiso 1 1 calc R
H26B H 0.7150 0.7611 0.1761 0.038 Uiso 1 1 calc R
C27 C 0.8174(2) 0.86432(16) 0.07487(12) 0.0363(5) Uani 1 1 d .
H27A H 0.9146 0.8659 0.0335 0.044 Uiso 1 1 calc R
H27B H 0.7386 0.8602 0.0411 0.044 Uiso 1 1 calc R
C28 C 0.7948(2) 0.97023(16) 0.12032(13) 0.0401(5) Uani 1 1 d .
H28A H 0.8286 1.0325 0.0774 0.048 Uiso 1 1 calc R
H28B H 0.8580 0.9666 0.1641 0.048 Uiso 1 1 calc R
C29 C 0.6344(2) 0.99404(19) 0.16494(14) 0.0517(6) Uani 1 1 d .
H29A H 0.6283 1.0634 0.1936 0.078 Uiso 1 1 calc R
H29B H 0.6001 0.9333 0.2082 0.078 Uiso 1 1 calc R
H29C H 0.5713 1.0008 0.1218 0.078 Uiso 1 1 calc R
C30 C 1.1776(2) 1.04151(16) 0.19474(12) 0.0368(5) Uani 1 1 d .
H30A H 1.1230 0.9995 0.1615 0.055 Uiso 1 1 calc R
H30B H 1.2847 1.0352 0.1702 0.055 Uiso 1 1 calc R
H30C H 1.1448 1.1196 0.1919 0.055 Uiso 1 1 calc R
C31 C 1.2311(2) 1.06057(15) 0.34149(13) 0.0368(5) Uani 1 1 d .
H31A H 1.3386 1.0507 0.3197 0.055 Uiso 1 1 calc R
H31B H 1.2057 1.0335 0.4027 0.055 Uiso 1 1 calc R
H31C H 1.2027 1.1393 0.3357 0.055 Uiso 1 1 calc R
C32 C 0.5030(2) 0.80102(18) 0.39421(13) 0.0438(5) Uani 1 1 d .
H32A H 0.4567 0.7288 0.4090 0.066 Uiso 1 1 calc R
H32B H 0.5068 0.8228 0.3328 0.066 Uiso 1 1 calc R
H32C H 0.4440 0.8564 0.4299 0.066 Uiso 1 1 calc R
C33 C 0.6542(2) 0.75921(16) 0.50691(13) 0.0433(5) Uani 1 1 d .
H33A H 0.6018 0.6895 0.5225 0.065 Uiso 1 1 calc R
H33B H 0.6007 0.8170 0.5423 0.065 Uiso 1 1 calc R
H33C H 0.7556 0.7493 0.5174 0.065 Uiso 1 1 calc R
C34 C 0.6990(2) 0.46364(17) 0.40891(12) 0.0409(5) Uani 1 1 d .
H34A H 0.6251 0.5058 0.4488 0.061 Uiso 1 1 calc R
H34B H 0.7986 0.4744 0.4197 0.061 Uiso 1 1 calc R
H34C H 0.6764 0.3848 0.4182 0.061 Uiso 1 1 calc R
C35 C 0.5343(2) 0.50231(18) 0.30156(14) 0.0469(5) Uani 1 1 d .
H35A H 0.4706 0.5526 0.3401 0.070 Uiso 1 1 calc R
H35B H 0.4974 0.4270 0.3145 0.070 Uiso 1 1 calc R
H35C H 0.5327 0.5263 0.2411 0.070 Uiso 1 1 calc R
C36 C 1.2221(3) 0.49793(18) 0.02827(12) 0.0519(6) Uani 1 1 d .
H36A H 1.3204 0.5293 0.0058 0.078 Uiso 1 1 calc R
H36B H 1.1446 0.5553 0.0246 0.078 Uiso 1 1 calc R
H36C H 1.2087 0.4368 -0.0063 0.078 Uiso 1 1 calc R
C37 C 1.3292(2) 0.36319(18) 0.12924(16) 0.0534(6) Uani 1 1 d .
H37A H 1.4285 0.3935 0.1082 0.080 Uiso 1 1 calc R
H37B H 1.3158 0.3032 0.0936 0.080 Uiso 1 1 calc R
H37C H 1.3193 0.3343 0.1898 0.080 Uiso 1 1 calc R

loop_
_atom_site_aniso_label
_atom_site_aniso_U_11
_atom_site_aniso_U_22
_atom_site_aniso_U_33
_atom_site_aniso_U_23
_atom_site_aniso_U_13
_atom_site_aniso_U_12
Mg1 0.0178(3) 0.0229(3) 0.0198(3) -0.0032(2) -0.0042(2) 0.0005(2)
O1 0.0177(6) 0.0403(7) 0.0211(6) 0.0012(5) -0.0036(5) 0.0000(5)
N1 0.0174(7) 0.0226(7) 0.0195(7) -0.0035(6) -0.0017(6) 0.0003(6)
N2 0.0162(7) 0.0228(7) 0.0199(7) -0.0030(6) -0.0017(5) -0.0008(6)
C1 0.0243(9) 0.0200(8) 0.0200(8) -0.0009(7) -0.0069(7) 0.0001(7)
C2 0.0261(9) 0.0231(9) 0.0232(9) -0.0033(7) -0.0036(7) -0.0003(7)
C3 0.0364(11) 0.0270(9) 0.0246(9) -0.0067(8) -0.0029(8) 0.0003(8)
C4 0.0399(11) 0.0238(9) 0.0276(9) -0.0048(8) -0.0103(8) -0.0058(8)
C5 0.0269(9) 0.0280(9) 0.0295(9) 0.0002(8) -0.0078(8) -0.0053(8)
C6 0.0240(9) 0.0241(9) 0.0217(8) 0.0013(7) -0.0067(7) -0.0009(7)
C7 0.0199(9) 0.0283(9) 0.0373(10) -0.0060(8) -0.0015(8) -0.0033(7)
C8 0.0283(10) 0.0344(10) 0.0332(10) -0.0149(9) 0.0050(8) -0.0045(8)
C9 0.0216(8) 0.0244(8) 0.0173(8) -0.0047(7) -0.0051(7) 0.0009(7)
C10 0.0213(9) 0.0268(9) 0.0198(8) -0.0057(7) -0.0028(7) -0.0009(7)
C11 0.0219(9) 0.0357(10) 0.0280(9) -0.0080(8) -0.0022(7) 0.0023(8)
C12 0.0283(10) 0.0259(9) 0.0310(10) -0.0077(8) -0.0060(8) 0.0074(8)
C13 0.0290(10) 0.0232(9) 0.0256(9) -0.0033(8) -0.0053(7) -0.0032(7)
C14 0.0224(9) 0.0242(9) 0.0189(8) -0.0047(7) -0.0050(7) -0.0006(7)
C15 0.0186(9) 0.0295(9) 0.0376(10) -0.0111(8) 0.0025(8) -0.0011(7)
C16 0.0210(9) 0.0236(9) 0.0323(10) -0.0053(8) -0.0017(7) -0.0011(7)
C17 0.0147(8) 0.0275(9) 0.0183(8) -0.0019(7) -0.0006(6) -0.0023(7)
C18 0.0175(8) 0.0273(9) 0.0190(8) -0.0016(7) -0.0060(6) 0.0005(7)
C19 0.0150(8) 0.0236(9) 0.0223(8) -0.0004(7) -0.0004(7) -0.0002(7)
C20 0.0233(9) 0.0304(9) 0.0220(8) -0.0049(7) -0.0069(7) 0.0000(7)
C21 0.0252(9) 0.0289(9) 0.0305(10) -0.0013(8) -0.0069(8) 0.0038(8)
C22 0.0205(9) 0.0413(11) 0.0302(10) -0.0054(8) -0.0089(7) 0.0000(8)
C23 0.0196(9) 0.0479(12) 0.0348(10) -0.0087(9) -0.0035(8) -0.0013(8)
C24 0.0265(10) 0.0614(13) 0.0320(10) 0.0013(10) 0.0020(8) -0.0060(10)
C25 0.0281(10) 0.0434(11) 0.0189(8) 0.0024(8) -0.0021(7) 0.0007(8)
C26 0.0304(10) 0.0353(10) 0.0348(10) -0.0061(9) -0.0157(8) 0.0012(8)
C27 0.0283(10) 0.0509(12) 0.0310(10) 0.0036(9) -0.0115(8) -0.0005(9)
C28 0.0375(11) 0.0450(12) 0.0394(11) 0.0086(10) -0.0146(9) -0.0053(10)
C29 0.0500(14) 0.0543(13) 0.0481(13) -0.0054(11) -0.0045(11) 0.0059(11)
C30 0.0297(10) 0.0397(11) 0.0366(11) -0.0020(9) 0.0026(8) -0.0018(9)
C31 0.0255(10) 0.0381(11) 0.0489(12) -0.0094(10) -0.0094(9) -0.0041(8)
C32 0.0324(11) 0.0564(13) 0.0446(12) 0.0014(11) -0.0112(9) -0.0161(10)
C33 0.0360(11) 0.0411(12) 0.0530(13) 0.0146(10) -0.0138(10) -0.0101(9)
C34 0.0282(10) 0.0591(13) 0.0316(10) -0.0080(10) 0.0042(8) -0.0008(10)
C35 0.0251(10) 0.0560(13) 0.0601(14) -0.0115(11) -0.0086(10) 0.0057(10)
C36 0.0615(15) 0.0571(14) 0.0333(11) -0.0083(11) 0.0066(10) -0.0274(12)
C37 0.0278(11) 0.0543(13) 0.0735(16) -0.0204(12) 0.0051(11) 0.0022(10)

loop_
_atom_type_symbol
_atom_type_description
_atom_type_scat_dispersion_real
_atom_type_scat_dispersion_imag
_atom_type_scat_source
Mg Mg 0.0486 0.0363 'International Tables Vol C Tables 4.2.6.8 and 6.1.1.4'
O O 0.0106 0.0060 'International Tables Vol C Tables 4.2.6.8 and 6.1.1.4'
N N 0.0061 0.0033 'International Tables Vol C Tables 4.2.6.8 and 6.1.1.4'
C C 0.0033 0.0016 'International Tables Vol C Tables 4.2.6.8 and 6.1.1.4'
H H 0.0000 0.0000 'International Tables Vol C Tables 4.2.6.8 and 6.1.1.4'

loop_
_geom_angle_atom_site_label_1
_geom_angle_atom_site_label_2
_geom_angle_atom_site_label_3
_geom_angle
O1 Mg1 N2 101.10(5)
O1 Mg1 N1 102.70(5)
N2 Mg1 N1 92.96(5)
O1 Mg1 C26 110.95(6)
N2 Mg1 C26 126.35(7)
N1 Mg1 C26 118.96(6)
C22 O1 C25 109.06(12)
C22 O1 Mg1 127.97(10)
C25 O1 Mg1 122.56(9)
C19 N1 C1 118.48(13)
C19 N1 Mg1 119.85(10)
C1 N1 Mg1 121.62(9)
C17 N2 C9 120.03(13)
C17 N2 Mg1 120.60(10)
C9 N2 Mg1 119.24(10)
C2 C1 C6 119.82(14)
C2 C1 N1 121.69(14)
C6 C1 N1 118.41(14)
C3 C2 C1 118.73(16)
C3 C2 C8 118.90(15)
C1 C2 C8 122.30(14)
C4 C3 C2 121.47(17)
C4 C3 H3 119.3
C2 C3 H3 119.3
C3 C4 C5 119.68(16)
C3 C4 H4 120.2
C5 C4 H4 120.2
C4 C5 C6 121.37(16)
C4 C5 H5 119.3
C6 C5 H5 119.3
C5 C6 C1 118.69(15)
C5 C6 C7 120.87(15)
C1 C6 C7 120.44(14)
C6 C7 C34 111.90(14)
C6 C7 C35 112.96(15)
C34 C7 C35 109.97(15)
C6 C7 H7 107.2
C34 C7 H7 107.2
C35 C7 H7 107.2
C2 C8 C37 112.46(15)
C2 C8 C36 109.64(15)
C37 C8 C36 109.84(17)
C2 C8 H8 108.3
C37 C8 H8 108.3
C36 C8 H8 108.3
C14 C9 C10 120.31(15)
C14 C9 N2 121.35(14)
C10 C9 N2 118.10(14)
C11 C10 C9 118.35(15)
C11 C10 C15 120.87(15)
C9 C10 C15 120.75(14)
C12 C11 C10 121.76(16)
C12 C11 H11 119.1
C10 C11 H11 119.1
C11 C12 C13 119.46(16)
C11 C12 H12 120.3
C13 C12 H12 120.3
C12 C13 C14 121.44(16)
C12 C13 H13 119.3
C14 C13 H13 119.3
C13 C14 C9 118.67(15)
C13 C14 C16 118.89(15)
C9 C14 C16 122.43(14)
C10 C15 C33 110.84(14)
C10 C15 C32 113.34(15)
C33 C15 C32 109.21(15)
C10 C15 H15 107.8
C33 C15 H15 107.8
C32 C15 H15 107.8
C30 C16 C14 110.96(13)
C30 C16 C31 109.92(15)
C14 C16 C31 112.10(14)
C30 C16 H16 107.9
C14 C16 H16 107.9
C31 C16 H16 107.9
N2 C17 C18 123.38(14)
N2 C17 C20 120.50(14)
C18 C17 C20 116.10(13)
C19 C18 C17 130.26(14)
C19 C18 H18 114.9
C17 C18 H18 114.9
N1 C19 C18 124.35(14)
N1 C19 C21 120.16(14)
C18 C19 C21 115.48(13)
C17 C20 H20A 109.5
C17 C20 H20B 109.5
H20A C20 H20B 109.5
C17 C20 H20C 109.5
H20A C20 H20C 109.5
H20B C20 H20C 109.5
C19 C21 H21A 109.5
C19 C21 H21B 109.5
H21A C21 H21B 109.5
C19 C21 H21C 109.5
H21A C21 H21C 109.5
H21B C21 H21C 109.5
O1 C22 C23 104.46(13)
O1 C22 H22A 110.9
C23 C22 H22A 110.9
O1 C22 H22B 110.9
C23 C22 H22B 110.9
H22A C22 H22B 108.9
C22 C23 C24 102.02(14)
C22 C23 H23A 111.4
C24 C23 H23A 111.4
C22 C23 H23B 111.4
C24 C23 H23B 111.4
H23A C23 H23B 109.2
C25 C24 C23 103.54(14)
C25 C24 H24A 111.1
C23 C24 H24A 111.1
C25 C24 H24B 111.1
C23 C24 H24B 111.1
H24A C24 H24B 109.0
O1 C25 C24 106.19(13)
O1 C25 H25A 110.5
C24 C25 H25A 110.5
O1 C25 H25B 110.5
C24 C25 H25B 110.5
H25A C25 H25B 108.7
C27 C26 Mg1 122.90(12)
C27 C26 H26A 106.6
Mg1 C26 H26A 106.6
C27 C26 H26B 106.6
Mg1 C26 H26B 106.6
H26A C26 H26B 106.6
C28 C27 C26 113.55(15)
C28 C27 H27A 108.9
C26 C27 H27A 108.9
C28 C27 H27B 108.9
C26 C27 H27B 108.9
H27A C27 H27B 107.7
C27 C28 C29 114.00(17)
C27 C28 H28A 108.8
C29 C28 H28A 108.8
C27 C28 H28B 108.8
C29 C28 H28B 108.8
H28A C28 H28B 107.6
C28 C29 H29A 109.5
C28 C29 H29B 109.5
H29A C29 H29B 109.5
C28 C29 H29C 109.5
H29A C29 H29C 109.5
H29B C29 H29C 109.5
C16 C30 H30A 109.5
C16 C30 H30B 109.5
H30A C30 H30B 109.5
C16 C30 H30C 109.5
H30A C30 H30C 109.5
H30B C30 H30C 109.5
C16 C31 H31A 109.5
C16 C31 H31B 109.5
H31A C31 H31B 109.5
C16 C31 H31C 109.5
H31A C31 H31C 109.5
H31B C31 H31C 109.5
C15 C32 H32A 109.5
C15 C32 H32B 109.5
H32A C32 H32B 109.5
C15 C32 H32C 109.5
H32A C32 H32C 109.5
H32B C32 H32C 109.5
C15 C33 H33A 109.5
C15 C33 H33B 109.5
H33A C33 H33B 109.5
C15 C33 H33C 109.5
H33A C33 H33C 109.5
H33B C33 H33C 109.5
C7 C34 H34A 109.5
C7 C34 H34B 109.5
H34A C34 H34B 109.5
C7 C34 H34C 109.5
H34A C34 H34C 109.5
H34B C34 H34C 109.5
C7 C35 H35A 109.5
C7 C35 H35B 109.5
H35A C35 H35B 109.5
C7 C35 H35C 109.5
H35A C35 H35C 109.5
H35B C35 H35C 109.5
C8 C36 H36A 109.5
C8 C36 H36B 109.5
H36A C36 H36B 109.5
C8 C36 H36C 109.5
H36A C36 H36C 109.5
H36B C36 H36C 109.5
C8 C37 H37A 109.5
C8 C37 H37B 109.5
H37A C37 H37B 109.5
C8 C37 H37C 109.5
H37A C37 H37C 109.5
H37B C37 H37C 109.5

loop_
_geom_bond_atom_site_label_1
_geom_bond_atom_site_label_2
_geom_bond_distance
Mg1 O1 2.0544(12)
Mg1 N2 2.0594(14)
Mg1 N1 2.0657(14)
Mg1 C26 2.1268(16)
O1 C22 1.4546(18)
O1 C25 1.4559(19)
N1 C19 1.3340(19)
N1 C1 1.4426(19)
N2 C17 1.3300(19)
N2 C9 1.442(2)
C1 C2 1.409(2)
C1 C6 1.418(2)
C2 C3 1.393(2)
C2 C8 1.517(2)
C3 C4 1.375(2)
C3 H3 0.9500
C4 C5 1.381(2)
C4 H4 0.9500
C5 C6 1.388(2)
C5 H5 0.9500
C6 C7 1.518(2)
C7 C34 1.525(2)
C7 C35 1.533(2)
C7 H7 1.0000
C8 C37 1.530(3)
C8 C36 1.534(3)
C8 H8 1.0000
C9 C14 1.406(2)
C9 C10 1.416(2)
C10 C11 1.387(2)
C10 C15 1.523(2)
C11 C12 1.376(2)
C11 H11 0.9500
C12 C13 1.383(2)
C12 H12 0.9500
C13 C14 1.388(2)
C13 H13 0.9500
C14 C16 1.527(2)
C15 C33 1.524(2)
C15 C32 1.528(2)
C15 H15 1.0000
C16 C30 1.522(2)
C16 C31 1.530(2)
C16 H16 1.0000
C17 C18 1.412(2)
C17 C20 1.510(2)
C18 C19 1.404(2)
C18 H18 0.9500
C19 C21 1.516(2)
C20 H20A 0.9800
C20 H20B 0.9800
C20 H20C 0.9800
C21 H21A 0.9800
C21 H21B 0.9800
C21 H21C 0.9800
C22 C23 1.505(2)
C22 H22A 0.9900
C22 H22B 0.9900
C23 C24 1.524(3)
C23 H23A 0.9900
C23 H23B 0.9900
C24 C25 1.513(2)
C24 H24A 0.9900
C24 H24B 0.9900
C25 H25A 0.9900
C25 H25B 0.9900
C26 C27 1.526(2)
C26 H26A 0.9900
C26 H26B 0.9900
C27 C28 1.505(3)
C27 H27A 0.9900
C27 H27B 0.9900
C28 C29 1.519(3)
C28 H28A 0.9900
C28 H28B 0.9900
C29 H29A 0.9800
C29 H29B 0.9800
C29 H29C 0.9800
C30 H30A 0.9800
C30 H30B 0.9800
C30 H30C 0.9800
C31 H31A 0.9800
C31 H31B 0.9800
C31 H31C 0.9800
C32 H32A 0.9800
C32 H32B 0.9800
C32 H32C 0.9800
C33 H33A 0.9800
C33 H33B 0.9800
C33 H33C 0.9800
C34 H34A 0.9800
C34 H34B 0.9800
C34 H34C 0.9800
C35 H35A 0.9800
C35 H35B 0.9800
C35 H35C 0.9800
C36 H36A 0.9800
C36 H36B 0.9800
C36 H36C 0.9800
C37 H37A 0.9800
C37 H37B 0.9800
C37 H37C 0.9800

loop_
_geom_torsion_atom_site_label_1
_geom_torsion_atom_site_label_2
_geom_torsion_atom_site_label_3
_geom_torsion_atom_site_label_4
_geom_torsion
N2 Mg1 O1 C22 49.24(14)
N1 Mg1 O1 C22 -46.40(13)
C26 Mg1 O1 C22 -174.55(13)
N2 Mg1 O1 C25 -138.93(12)
N1 Mg1 O1 C25 125.43(12)
C26 Mg1 O1 C25 -2.72(14)
O1 Mg1 N1 C19 75.58(12)
N2 Mg1 N1 C19 -26.51(12)
C26 Mg1 N1 C19 -161.49(12)
O1 Mg1 N1 C1 -101.95(12)
N2 Mg1 N1 C1 155.97(12)
C26 Mg1 N1 C1 20.98(14)
O1 Mg1 N2 C17 -75.70(12)
N1 Mg1 N2 C17 27.86(12)
C26 Mg1 N2 C17 157.66(11)
O1 Mg1 N2 C9 100.35(11)
N1 Mg1 N2 C9 -156.08(11)
C26 Mg1 N2 C9 -26.28(14)
C19 N1 C1 C2 -85.81(19)
Mg1 N1 C1 C2 91.74(16)
C19 N1 C1 C6 97.53(17)
Mg1 N1 C1 C6 -84.92(16)
C6 C1 C2 C3 -4.6(2)
N1 C1 C2 C3 178.78(14)
C6 C1 C2 C8 172.20(15)
N1 C1 C2 C8 -4.4(2)
C1 C2 C3 C4 0.5(2)
C8 C2 C3 C4 -176.43(15)
C2 C3 C4 C5 3.0(3)
C3 C4 C5 C6 -2.3(2)
C4 C5 C6 C1 -1.8(2)
C4 C5 C6 C7 179.08(15)
C2 C1 C6 C5 5.3(2)
N1 C1 C6 C5 -178.01(13)
C2 C1 C6 C7 -175.65(15)
N1 C1 C6 C7 1.1(2)
C5 C6 C7 C34 94.02(18)
C1 C6 C7 C34 -85.05(19)
C5 C6 C7 C35 -30.7(2)
C1 C6 C7 C35 150.20(16)
C3 C2 C8 C37 -57.5(2)
C1 C2 C8 C37 125.68(18)
C3 C2 C8 C36 65.0(2)
C1 C2 C8 C36 -111.80(18)
C17 N2 C9 C14 86.73(18)
Mg1 N2 C9 C14 -89.34(15)
C17 N2 C9 C10 -98.88(17)
Mg1 N2 C9 C10 85.04(15)
C14 C9 C10 C11 -0.5(2)
N2 C9 C10 C11 -174.98(14)
C14 C9 C10 C15 -178.57(14)
N2 C9 C10 C15 7.0(2)
C9 C10 C11 C12 1.1(2)
C15 C10 C11 C12 179.17(15)
C10 C11 C12 C13 -0.8(3)
C11 C12 C13 C14 -0.1(2)
C12 C13 C14 C9 0.7(2)
C12 C13 C14 C16 179.66(15)
C10 C9 C14 C13 -0.4(2)
N2 C9 C14 C13 173.90(14)
C10 C9 C14 C16 -179.29(14)
N2 C9 C14 C16 -5.0(2)
C11 C10 C15 C33 -86.25(19)
C9 C10 C15 C33 91.73(18)
C11 C10 C15 C32 37.0(2)
C9 C10 C15 C32 -145.07(16)
C13 C14 C16 C30 -66.76(19)
C9 C14 C16 C30 112.16(17)
C13 C14 C16 C31 56.6(2)
C9 C14 C16 C31 -124.52(16)
C9 N2 C17 C18 169.28(14)
Mg1 N2 C17 C18 -14.7(2)
C9 N2 C17 C20 -9.3(2)
Mg1 N2 C17 C20 166.76(11)
N2 C17 C18 C19 -11.4(3)
C20 C17 C18 C19 167.20(16)
C1 N1 C19 C18 -170.15(15)
Mg1 N1 C19 C18 12.3(2)
C1 N1 C19 C21 8.5(2)
Mg1 N1 C19 C21 -169.11(11)
C17 C18 C19 N1 12.8(3)
C17 C18 C19 C21 -165.93(16)
C25 O1 C22 C23 -24.68(18)
Mg1 O1 C22 C23 148.05(12)
O1 C22 C23 C24 37.16(18)
C22 C23 C24 C25 -35.76(19)
C22 O1 C25 C24 1.68(19)
Mg1 O1 C25 C24 -171.51(12)
C23 C24 C25 O1 21.57(19)
O1 Mg1 C26 C27 -41.45(17)
N2 Mg1 C26 C27 81.08(17)
N1 Mg1 C26 C27 -160.20(13)
Mg1 C26 C27 C28 -63.7(2)
C26 C27 C28 C29 -75.7(2)
